data_9012107
loop_
_publ_author_name
'van Rensburg, D. J. J.'
'Boeyens, J. C. A.'

_publ_section_title
;
 The crystal structure of ammonium tetrafluoroborate IV at 140 K
 Sample: T = 140 K
 Note: x(H2), y(H2) adjusted to match reported bond lengths
;
_journal_name_full 'Journal of Solid State Chemistry'
_journal_page_first 79
_journal_page_last 84
_journal_paper_doi 10.1016/0022-4596(72)90013-8
_journal_volume 5
_journal_year 1972
_chemical_compound_source Synthetic
_chemical_formula_sum 'B F4 H4 N'
_chemical_name_mineral Barberiite
_space_group_IT_number 62
_symmetry_space_group_name_Hall '-P 2c 2ab'
_symmetry_space_group_name_H-M 'P b n m'
_cell_angle_alpha 90
_cell_angle_beta 90
_cell_angle_gamma 90
_cell_length_a 7.243
_cell_length_b 8.808
_cell_length_c 5.908
_cell_formula_units_Z 4
_cell_volume 376.909
_database_code_amcsd 0013299
_diffrn_ambient_temperature 140
_exptl_crystal_density_diffrn 1.848
_cod_original_formula_sum 'N H4 B F4'
_cod_database_code 9012107

loop_
_space_group_symop_operation_xyz
x,y,z
x,y,1/2-z
-x,-y,1/2+z
1/2+x,1/2-y,1/2+z
1/2-x,1/2+y,1/2-z
1/2-x,1/2+y,z
1/2+x,1/2-y,-z
-x,-y,-z

loop_
_atom_site_label
_atom_site_fract_x
_atom_site_fract_y
_atom_site_fract_z
_atom_site_U_iso_or_equiv
N 0.17140 0.18430 0.25000 0.00892
H1 0.13000 0.29000 0.25000 0.03800
H2 0.28900 0.19800 0.25000 0.03800
H3 0.10000 0.15000 0.08000 0.03800
B 0.69050 0.07220 0.25000 0.01549
F1 0.58220 0.94030 0.25000 0.03047
F2 0.57640 0.20190 0.25000 0.01990
F3 0.80600 0.07680 0.05270 0.01861

loop_
_cod_related_entry_id
_cod_related_entry_database
_cod_related_entry_code
1 AMCSD 0013299
